data_7057426
loop_
_publ_author_name
'Il&#x2019;in, Mikhail'
'Bolotin, Dmitrii S.'
'Suslonov, Vitalii V.'
'Kukushkin, Vadim Yu.'

_publ_section_title
;
 Facile Selective Synthesis of 2-Methyl-5-amino-1,2,4-oxadiazolium
 Bromides as Further Targets for Nucleophilic Additions
;
_journal_name_full 'New Journal of Chemistry'
_journal_paper_doi 10.1039/C8NJ01682H
_journal_year 2018
_chemical_formula_moiety 'C14 H18 N2 O2'
_chemical_formula_sum 'C14 H18 N2 O2'
_chemical_formula_weight 246.30
_space_group_crystal_system monoclinic
_space_group_IT_number 15
_space_group_name_Hall '-I 2yc'
_space_group_name_H-M_alt 'I 1 2/c 1'
_symmetry_space_group_name_Hall '-I 2yc'
_symmetry_space_group_name_H-M 'I 1 2/c 1'
_atom_sites_solution_hydrogens geom
_atom_sites_solution_primary iterative
_audit_creation_date 2018-04-02
_audit_creation_method
;
Olex2 1.2
(compiled 2017.08.10 svn.r3458 for OlexSys, GUI svn.r5381)
;
_audit_update_record
;
2018-04-02 deposited with the CCDC.
2018-05-02 downloaded from the CCDC.
;
_cell_angle_alpha 90
_cell_angle_beta 98.356(6)
_cell_angle_gamma 90
_cell_formula_units_Z 8
_cell_length_a 20.2808(13)
_cell_length_b 5.2993(4)
_cell_length_c 24.3454(14)
_cell_measurement_reflns_used 1116
_cell_measurement_temperature 100(2)
_cell_measurement_theta_max 30.4740
_cell_measurement_theta_min 3.6680
_cell_volume 2588.7(3)
_computing_cell_refinement
;
CrysAlisPro, Agilent Technologies,
Version 1.171.36.32 (release 02-08-2013 CrysAlis171 .NET)
(compiled Aug  2 2013,16:46:58)
;
_computing_data_collection
;
CrysAlisPro, Agilent Technologies,
Version 1.171.36.32 (release 02-08-2013 CrysAlis171 .NET)
(compiled Aug  2 2013,16:46:58)
;
_computing_data_reduction
;
CrysAlisPro, Agilent Technologies,
Version 1.171.36.32 (release 02-08-2013 CrysAlis171 .NET)
(compiled Aug  2 2013,16:46:58)
;
_computing_molecular_graphics 'Olex2 (Dolomanov et al., 2009)'
_computing_publication_material 'Olex2 (Dolomanov et al., 2009)'
_computing_structure_refinement 'ShelXL (Sheldrick, 2015)'
_computing_structure_solution
;
Superflip (Palatinus & Chapuis, 2007;Palatinus & van der Lee, 2008;
Palatinus et al., 2012)
;
_diffrn_ambient_temperature 100(2)
_diffrn_detector_area_resol_mean 16.2096
_diffrn_measured_fraction_theta_full 0.999
_diffrn_measured_fraction_theta_max 0.999
_diffrn_measurement_details
;
#__ type_ start__ end____ width___ exp.time_
  1 omega  -99.00  -37.00   1.0000  135.0000
omega____ theta____ kappa____ phi______ frames
    -      -22.4241  178.0000  -60.0000 62

#__ type_ start__ end____ width___ exp.time_
  2 omega  -40.00   20.00   1.0000  135.0000
omega____ theta____ kappa____ phi______ frames
    -      -22.4241   57.0000  -30.0000 60

#__ type_ start__ end____ width___ exp.time_
  3 omega   35.00   60.00   1.0000  135.0000
omega____ theta____ kappa____ phi______ frames
    -       23.3616  -99.0000   30.0000 25

#__ type_ start__ end____ width___ exp.time_
  4 omega  -45.00   59.00   1.0000  135.0000
omega____ theta____ kappa____ phi______ frames
    -       23.3616    0.0000   60.0000 104
;
_diffrn_measurement_device_type 'Xcalibur, Eos'
_diffrn_measurement_method '\w scans'
_diffrn_orient_matrix_UB_11 0.0023793000
_diffrn_orient_matrix_UB_12 0.1311763000
_diffrn_orient_matrix_UB_13 -0.0050585000
_diffrn_orient_matrix_UB_21 0.0350469000
_diffrn_orient_matrix_UB_22 -0.0059805000
_diffrn_orient_matrix_UB_23 0.0079145000
_diffrn_orient_matrix_UB_31 0.0040765000
_diffrn_orient_matrix_UB_32 -0.0255159000
_diffrn_orient_matrix_UB_33 -0.0279162000
_diffrn_radiation_monochromator graphite
_diffrn_radiation_type MoK\a
_diffrn_radiation_wavelength 0.71073
_diffrn_reflns_av_R_equivalents 0.0380
_diffrn_reflns_av_unetI/netI 0.0601
_diffrn_reflns_Laue_measured_fraction_full 0.999
_diffrn_reflns_Laue_measured_fraction_max 0.999
_diffrn_reflns_limit_h_max 26
_diffrn_reflns_limit_h_min -23
_diffrn_reflns_limit_k_max 6
_diffrn_reflns_limit_k_min -6
_diffrn_reflns_limit_l_max 23
_diffrn_reflns_limit_l_min -31
_diffrn_reflns_number 5755
_diffrn_reflns_point_group_measured_fraction_full 0.999
_diffrn_reflns_point_group_measured_fraction_max 0.999
_diffrn_reflns_theta_full 25.242
_diffrn_reflns_theta_max 27.497
_diffrn_reflns_theta_min 2.825
_diffrn_source 'Enhance (Mo) X-ray Source'
_exptl_absorpt_coefficient_mu 0.085
_exptl_absorpt_correction_T_max 1.00000
_exptl_absorpt_correction_T_min 0.79988
_exptl_absorpt_correction_type multi-scan
_exptl_absorpt_process_details
;
CrysAlisPro, Agilent Technologies,
Version 1.171.36.32 (release 02-08-2013 CrysAlis171 .NET)
(compiled Aug  2 2013,16:46:58)
Empirical absorption correction using spherical harmonics,
 implemented in SCALE3 ABSPACK scaling algorithm.
;
_exptl_crystal_colour 'clear colourless'
_exptl_crystal_colour_lustre clear
_exptl_crystal_colour_primary colourless
_exptl_crystal_density_diffrn 1.264
_exptl_crystal_description prism
_exptl_crystal_F_000 1056
_exptl_crystal_size_max 0.2
_exptl_crystal_size_mid 0.15
_exptl_crystal_size_min 0.1
_refine_diff_density_max 0.286
_refine_diff_density_min -0.275
_refine_diff_density_rms 0.053
_refine_ls_extinction_method none
_refine_ls_goodness_of_fit_ref 1.021
_refine_ls_hydrogen_treatment constr
_refine_ls_matrix_type full
_refine_ls_number_parameters 163
_refine_ls_number_reflns 2969
_refine_ls_number_restraints 0
_refine_ls_restrained_S_all 1.021
_refine_ls_R_factor_all 0.0728
_refine_ls_R_factor_gt 0.0514
_refine_ls_shift/su_max 0.001
_refine_ls_shift/su_mean 0.000
_refine_ls_structure_factor_coef Fsqd
_refine_ls_weighting_details 'w=1/[\s^2^(Fo^2^)+(0.0496P)^2^+1.0710P] where P=(Fo^2^+2Fc^2^)/3'
_refine_ls_weighting_scheme calc
_refine_ls_wR_factor_gt 0.1110
_refine_ls_wR_factor_ref 0.1245
_reflns_Friedel_coverage 0.000
_reflns_number_gt 2256
_reflns_number_total 2969
_reflns_threshold_expression 'I > 2\s(I)'
_cod_data_source_file c8nj01682h2.cif
_cod_data_source_block 20
_cod_database_code 7057426
_shelx_shelxl_version_number 2014/7
_chemical_oxdiff_formula C20
_shelx_space_group_comment
;
The symmetry employed for this shelxl refinement is uniquely defined
by the following loop, which should always be used as a source of
symmetry information in preference to the above space-group names.
They are only intended as comments.
;
_shelx_estimated_absorpt_t_max 0.992
_shelx_estimated_absorpt_t_min 0.983
_reflns_odcompleteness_completeness 99.84
_reflns_odcompleteness_iscentric 1
_reflns_odcompleteness_theta 28.51
_olex2_refinement_description
;
1. Fixed Uiso
 At 1.2 times of:
  All C(H) groups, All C(H,H) groups, All N(H) groups
2.a Ternary CH refined with riding coordinates:
 C9(H9)
2.b Secondary CH2 refined with riding coordinates:
 C10(H10A,H10B), C14(H14A,H14B), C11(H11A,H11B), C13(H13A,H13B), C12(H12A,H12B)
2.c Aromatic/amide H refined with riding coordinates:
 N1(H1), N2(H2), C4(H4), C5(H5), C6(H6), C8(H8), C7(H7)
;
_olex2_submission_special_instructions 'No special instructions were received'

loop_
_space_group_symop_operation_xyz
'x, y, z'
'-x, y, -z+1/2'
'x+1/2, y+1/2, z+1/2'
'-x+1/2, y+1/2, -z+1'
'-x, -y, -z'
'x, -y, z-1/2'
'-x+1/2, -y+1/2, -z+1/2'
'x+1/2, -y+1/2, z'

loop_
_atom_site_label
_atom_site_type_symbol
_atom_site_fract_x
_atom_site_fract_y
_atom_site_fract_z
_atom_site_U_iso_or_equiv
_atom_site_adp_type
_atom_site_occupancy
_atom_site_site_symmetry_order
_atom_site_calc_flag
_atom_site_refinement_flags_posn
O1 O 0.69765(5) 0.4191(2) 0.58950(4) 0.0199(3) Uani 1 1 d .
O2 O 0.78858(6) 0.9058(3) 0.70744(4) 0.0214(3) Uani 1 1 d .
N1 N 0.72326(6) 0.5694(3) 0.67770(5) 0.0157(3) Uani 1 1 d .
H1 H 0.7165 0.5462 0.7122 0.019 Uiso 1 1 calc R
N2 N 0.78266(6) 0.7927(3) 0.61746(5) 0.0158(3) Uani 1 1 d .
H2 H 0.7667 0.6852 0.5913 0.019 Uiso 1 1 calc R
C9 C 0.82609(7) 0.9978(3) 0.60431(5) 0.0147(3) Uani 1 1 d .
H9 H 0.8125 1.1550 0.6224 0.018 Uiso 1 1 calc R
C2 C 0.76685(7) 0.7662(3) 0.66843(6) 0.0151(3) Uani 1 1 d .
C1 C 0.69015(7) 0.4097(3) 0.63867(6) 0.0152(3) Uani 1 1 d .
C3 C 0.64423(7) 0.2181(3) 0.65793(6) 0.0153(3) Uani 1 1 d .
C4 C 0.61250(8) 0.0540(3) 0.61774(6) 0.0179(4) Uani 1 1 d .
H4 H 0.6199 0.0711 0.5803 0.022 Uiso 1 1 calc R
C10 C 0.89954(8) 0.9471(4) 0.62609(6) 0.0191(4) Uani 1 1 d .
H10A H 0.9053 0.9252 0.6669 0.023 Uiso 1 1 calc R
H10B H 0.9138 0.7893 0.6095 0.023 Uiso 1 1 calc R
C5 C 0.57043(8) -0.1334(4) 0.63172(7) 0.0213(4) Uani 1 1 d .
H5 H 0.5493 -0.2444 0.6040 0.026 Uiso 1 1 calc R
C14 C 0.81583(8) 1.0410(4) 0.54162(6) 0.0195(4) Uani 1 1 d .
H14A H 0.7686 1.0837 0.5289 0.023 Uiso 1 1 calc R
H14B H 0.8263 0.8839 0.5226 0.023 Uiso 1 1 calc R
C11 C 0.94270(8) 1.1655(4) 0.61153(7) 0.0218(4) Uani 1 1 d .
H11A H 0.9901 1.1280 0.6250 0.026 Uiso 1 1 calc R
H11B H 0.9305 1.3208 0.6303 0.026 Uiso 1 1 calc R
C6 C 0.55903(8) -0.1592(4) 0.68636(7) 0.0220(4) Uani 1 1 d .
H6 H 0.5304 -0.2883 0.6961 0.026 Uiso 1 1 calc R
C8 C 0.63242(8) 0.1928(4) 0.71284(6) 0.0215(4) Uani 1 1 d .
H8 H 0.6534 0.3034 0.7407 0.026 Uiso 1 1 calc R
C13 C 0.86029(9) 1.2543(4) 0.52610(6) 0.0238(4) Uani 1 1 d .
H13A H 0.8552 1.2693 0.4852 0.029 Uiso 1 1 calc R
H13B H 0.8458 1.4155 0.5411 0.029 Uiso 1 1 calc R
C7 C 0.58971(8) 0.0046(4) 0.72643(6) 0.0249(4) Uani 1 1 d .
H7 H 0.5815 -0.0116 0.7637 0.030 Uiso 1 1 calc R
C12 C 0.93343(9) 1.2088(4) 0.54868(7) 0.0261(4) Uani 1 1 d .
H12A H 0.9601 1.3565 0.5403 0.031 Uiso 1 1 calc R
H12B H 0.9497 1.0595 0.5302 0.031 Uiso 1 1 calc R

loop_
_atom_site_aniso_label
_atom_site_aniso_U_11
_atom_site_aniso_U_22
_atom_site_aniso_U_33
_atom_site_aniso_U_23
_atom_site_aniso_U_13
_atom_site_aniso_U_12
O1 0.0266(6) 0.0218(7) 0.0113(5) -0.0018(5) 0.0037(4) -0.0029(6)
O2 0.0278(6) 0.0246(8) 0.0120(5) -0.0035(5) 0.0040(4) -0.0115(6)
N1 0.0189(6) 0.0188(8) 0.0095(5) -0.0005(5) 0.0024(5) -0.0039(6)
N2 0.0201(6) 0.0172(8) 0.0104(6) -0.0012(5) 0.0032(5) -0.0054(6)
C9 0.0181(7) 0.0136(9) 0.0128(7) 0.0007(6) 0.0034(6) -0.0022(7)
C2 0.0157(7) 0.0157(9) 0.0136(7) 0.0006(6) 0.0009(5) -0.0006(7)
C1 0.0157(7) 0.0151(9) 0.0147(7) 0.0004(6) 0.0016(5) 0.0028(7)
C3 0.0151(7) 0.0135(9) 0.0169(7) 0.0006(6) 0.0015(6) 0.0016(7)
C4 0.0188(7) 0.0185(10) 0.0167(7) -0.0015(7) 0.0031(6) 0.0008(7)
C10 0.0199(8) 0.0167(10) 0.0206(7) 0.0047(7) 0.0027(6) 0.0005(7)
C5 0.0210(8) 0.0166(10) 0.0255(8) -0.0064(7) 0.0009(6) -0.0009(7)
C14 0.0263(8) 0.0192(10) 0.0128(7) 0.0008(6) 0.0021(6) -0.0036(8)
C11 0.0185(8) 0.0188(10) 0.0281(8) 0.0040(7) 0.0036(6) -0.0005(8)
C6 0.0197(8) 0.0174(10) 0.0290(8) 0.0029(7) 0.0038(6) -0.0026(8)
C8 0.0258(8) 0.0220(11) 0.0161(7) -0.0014(7) 0.0013(6) -0.0083(8)
C13 0.0359(10) 0.0206(11) 0.0153(7) 0.0043(7) 0.0047(7) -0.0048(9)
C7 0.0291(9) 0.0277(11) 0.0183(8) 0.0011(7) 0.0049(6) -0.0086(9)
C12 0.0303(9) 0.0227(11) 0.0282(9) 0.0016(8) 0.0134(7) -0.0058(9)

loop_
_atom_type_symbol
_atom_type_description
_atom_type_scat_dispersion_real
_atom_type_scat_dispersion_imag
_atom_type_scat_source
C C 0.0033 0.0016 'International Tables Vol C Tables 4.2.6.8 and 6.1.1.4'
H H 0.0000 0.0000 'International Tables Vol C Tables 4.2.6.8 and 6.1.1.4'
N N 0.0061 0.0033 'International Tables Vol C Tables 4.2.6.8 and 6.1.1.4'
O O 0.0106 0.0060 'International Tables Vol C Tables 4.2.6.8 and 6.1.1.4'

loop_
_geom_angle_atom_site_label_1
_geom_angle_atom_site_label_2
_geom_angle_atom_site_label_3
_geom_angle
C1 N1 C2 126.99(13)
C2 N2 C9 121.05(13)
N2 C9 C10 112.37(14)
N2 C9 C14 109.34(12)
C14 C9 C10 110.91(12)
O2 C2 N1 118.92(13)
O2 C2 N2 123.09(15)
N2 C2 N1 117.99(14)
O1 C1 N1 122.13(15)
O1 C1 C3 120.16(14)
N1 C1 C3 117.71(13)
C4 C3 C1 116.58(13)
C4 C3 C8 119.02(15)
C8 C3 C1 124.39(15)
C5 C4 C3 120.88(14)
C11 C10 C9 110.45(14)
C4 C5 C6 120.03(15)
C9 C14 C13 111.02(13)
C10 C11 C12 110.78(14)
C7 C6 C5 119.51(17)
C7 C8 C3 119.68(15)
C12 C13 C14 111.86(15)
C6 C7 C8 120.88(15)
C13 C12 C11 110.84(13)

loop_
_geom_bond_atom_site_label_1
_geom_bond_atom_site_label_2
_geom_bond_distance
O1 C1 1.2294(17)
O2 C2 1.2337(19)
N1 C2 1.406(2)
N1 C1 1.373(2)
N2 C9 1.463(2)
N2 C2 1.3332(18)
C9 C10 1.531(2)
C9 C14 1.5274(19)
C1 C3 1.498(2)
C3 C4 1.394(2)
C3 C8 1.398(2)
C4 C5 1.384(2)
C10 C11 1.524(2)
C5 C6 1.390(2)
C14 C13 1.527(2)
C11 C12 1.532(2)
C6 C7 1.384(2)
C8 C7 1.392(2)
C13 C12 1.524(2)
